data_2018211
loop_
_publ_author_name
'Reed, Wendy A.'
'Oliver, Allen G.'
'Rao, Linfeng'

_publ_section_title
;
 Tetrakis(tetramethylammonium) tricarbonatodioxidouranate octahydrate
;
_journal_coeditor_code BG3140
_journal_issue 9
_journal_name_full 'Acta Crystallographica Section C'
_journal_page_first m301
_journal_page_last m303
_journal_paper_doi 10.1107/S0108270111032641
_journal_volume 67
_journal_year 2011
_chemical_formula_iupac '(C4 H12 N4) [U O2 (C O3)3], 8H2 O'
_chemical_formula_moiety '4(C4 H12 N +), C3 O11 U 4-, 8(H2 O)'
_chemical_formula_sum 'C19 H64 N4 O19 U'
_chemical_formula_weight 890.77
_chemical_name_systematic
;
Tetrakis(tetramethylammonium) tricarbonatodioxidouranate octahydrate
;
_space_group_IT_number 14
_symmetry_cell_setting monoclinic
_symmetry_space_group_name_Hall '-P 2yn'
_symmetry_space_group_name_H-M 'P 1 21/n 1'
_atom_sites_solution_hydrogens geom
_atom_sites_solution_primary direct
_atom_sites_solution_secondary difmap
_audit_creation_method SHELXL-97
_cell_angle_alpha 90.00
_cell_angle_beta 99.343(4)
_cell_angle_gamma 90.00
_cell_formula_units_Z 4
_cell_length_a 10.5377(18)
_cell_length_b 12.358(2)
_cell_length_c 28.533(5)
_cell_measurement_reflns_used 7411
_cell_measurement_temperature 173(2)
_cell_measurement_theta_max 62.98
_cell_measurement_theta_min 4.78
_cell_volume 3666.4(11)
_computing_cell_refinement 'APEX2 (Bruker, 2008)'
_computing_data_collection 'APEX2  (Bruker, 2008)'
_computing_data_reduction 'APEX2 or SAINT? (Bruker, 2008)'
_computing_molecular_graphics
;
XP (Sheldrick, 2008); POV-ray  (Cason, 2003); DIAMOND
(Brandenburg, 2009)
;
_computing_publication_material
;
XCIF (Sheldrick, 2008); enCIFer (Allen <i>et al.</i>, 2004);
publCIF (Westrip, 2010)
;
_computing_structure_refinement 'SHELXL97 (Sheldrick, 2008)'
_computing_structure_solution 'SHELXS97 (Sheldrick, 2008)'
_diffrn_ambient_temperature 173(2)
_diffrn_detector_area_resol_mean 8.33
_diffrn_measured_fraction_theta_full 0.999
_diffrn_measured_fraction_theta_max 0.999
_diffrn_measurement_device_type 'Bruker Platinum 200'
_diffrn_measurement_method 'combination of /w and /f-scans'
_diffrn_radiation_monochromator 'Channel-cut Si-<111> crystal'
_diffrn_radiation_source 'ALS at Lawrence Berkeley National Laboratory, Beamline 11.3.1'
_diffrn_radiation_type synchrotron
_diffrn_radiation_wavelength 0.7750
_diffrn_reflns_av_R_equivalents 0.0385
_diffrn_reflns_av_sigmaI/netI 0.0346
_diffrn_reflns_limit_h_max 11
_diffrn_reflns_limit_h_min -13
_diffrn_reflns_limit_k_max 15
_diffrn_reflns_limit_k_min -15
_diffrn_reflns_limit_l_max 35
_diffrn_reflns_limit_l_min -34
_diffrn_reflns_number 26534
_diffrn_reflns_theta_full 28.97
_diffrn_reflns_theta_max 28.97
_diffrn_reflns_theta_min 1.58
_exptl_absorpt_coefficient_mu 2.462
_exptl_absorpt_correction_T_max 0.8868
_exptl_absorpt_correction_T_min 0.8465
_exptl_absorpt_correction_type multi-scan
_exptl_absorpt_process_details '(SADABS; Sheldrick, 2008)'
_exptl_crystal_colour blue
_exptl_crystal_density_diffrn 1.614
_exptl_crystal_density_method 'not measured'
_exptl_crystal_description block
_exptl_crystal_F_000 1800
_exptl_crystal_size_max 0.07
_exptl_crystal_size_mid 0.05
_exptl_crystal_size_min 0.05
_refine_diff_density_max 1.697
_refine_diff_density_min -0.792
_refine_ls_extinction_method none
_refine_ls_goodness_of_fit_ref 1.063
_refine_ls_hydrogen_treatment mixed
_refine_ls_matrix_type full
_refine_ls_number_parameters 429
_refine_ls_number_reflns 7499
_refine_ls_number_restraints 24
_refine_ls_restrained_S_all 1.062
_refine_ls_R_factor_all 0.0308
_refine_ls_R_factor_gt 0.0273
_refine_ls_shift/su_max 0.002
_refine_ls_shift/su_mean 0.000
_refine_ls_structure_factor_coef Fsqd
_refine_ls_weighting_details 'calc w=1/[\s^2^(Fo^2^)+(0.0387P)^2^+2.5078P] where P=(Fo^2^+2Fc^2^)/3'
_refine_ls_weighting_scheme calc
_refine_ls_wR_factor_gt 0.0710
_refine_ls_wR_factor_ref 0.0721
_reflns_number_gt 6587
_reflns_number_total 7499
_reflns_threshold_expression I>2\s(I)
_cod_data_source_file bg3140.cif
_cod_data_source_block I
_cod_original_cell_volume 3666.5(11)
_cod_original_sg_symbol_H-M 'P 21/n'
_cod_database_code 2018211
_cod_database_fobs_code 2018211

loop_
_symmetry_equiv_pos_as_xyz
'x, y, z'
'-x+1/2, y+1/2, -z+1/2'
'-x, -y, -z'
'x-1/2, -y-1/2, z-1/2'

loop_
_atom_site_type_symbol
_atom_site_label
_atom_site_fract_x
_atom_site_fract_y
_atom_site_fract_z
_atom_site_U_iso_or_equiv
_atom_site_adp_type
_atom_site_calc_flag
_atom_site_refinement_flags
_atom_site_occupancy
_atom_site_symmetry_multiplicity
_atom_site_disorder_assembly
_atom_site_disorder_group
U U1 0.442060(11) 0.646195(9) 0.122533(4) 0.02233(6) Uani d . 1 1 . .
O O1 0.4361(3) 0.6351(2) 0.05922(9) 0.0338(6) Uani d . 1 1 . .
O O2 0.4470(3) 0.6572(2) 0.18619(9) 0.0354(6) Uani d . 1 1 . .
O O3 0.2580(2) 0.5261(2) 0.11497(9) 0.0338(6) Uani d . 1 1 . .
O O4 0.2150(2) 0.6989(2) 0.11117(10) 0.0361(6) Uani d . 1 1 . .
O O5 0.0520(3) 0.5805(2) 0.10326(11) 0.0443(7) Uani d . 1 1 . .
O O6 0.4107(3) 0.8393(2) 0.11343(12) 0.0441(7) Uani d . 1 1 . .
O O7 0.6086(3) 0.7827(2) 0.12703(10) 0.0394(6) Uani d . 1 1 . .
O O8 0.5722(3) 0.9577(2) 0.11260(15) 0.0658(10) Uani d . 1 1 . .
O O9 0.6603(2) 0.5727(2) 0.13418(9) 0.0339(6) Uani d . 1 1 . .
O O10 0.5045(2) 0.4572(2) 0.13426(10) 0.0369(6) Uani d . 1 1 . .
O O11 0.7073(3) 0.3960(2) 0.14452(12) 0.0473(7) Uani d . 1 1 . .
C C1 0.1703(3) 0.6006(3) 0.10967(12) 0.0298(8) Uani d . 1 1 . .
C C2 0.5313(4) 0.8639(3) 0.11778(16) 0.0398(10) Uani d . 1 1 . .
C C3 0.6274(4) 0.4708(3) 0.13763(12) 0.0316(8) Uani d . 1 1 . .
N N11 0.2254(4) 0.4390(4) 0.26529(13) 0.0587(11) Uani d . 1 1 . .
C C11 0.2467(18) 0.4810(15) 0.3103(6) 0.143(7) Uiso d P 0.646(13) 1 A 1
H H11A 0.1990 0.4387 0.3307 0.214 Uiso calc PR 0.646(13) 1 A 1
H H11B 0.2175 0.5564 0.3094 0.214 Uiso calc PR 0.646(13) 1 A 1
H H11C 0.3388 0.4780 0.3230 0.214 Uiso calc PR 0.646(13) 1 A 1
C C12 0.2691(13) 0.4941(10) 0.2280(4) 0.097(4) Uiso d P 0.646(13) 1 A 1
H H12A 0.2427 0.4547 0.1983 0.146 Uiso calc PR 0.646(13) 1 A 1
H H12B 0.3632 0.4991 0.2346 0.146 Uiso calc PR 0.646(13) 1 A 1
H H12C 0.2322 0.5670 0.2252 0.146 Uiso calc PR 0.646(13) 1 A 1
C C13 0.0899(12) 0.4001(11) 0.2525(5) 0.105(4) Uiso d P 0.646(13) 1 A 1
H H13A 0.0633 0.3648 0.2801 0.157 Uiso calc PR 0.646(13) 1 A 1
H H13B 0.0844 0.3483 0.2263 0.157 Uiso calc PR 0.646(13) 1 A 1
H H13C 0.0333 0.4618 0.2428 0.157 Uiso calc PR 0.646(13) 1 A 1
C C14 0.3028(14) 0.3289(11) 0.2757(5) 0.105(4) Uiso d P 0.646(13) 1 A 1
H H14A 0.2659 0.2868 0.2993 0.158 Uiso calc PR 0.646(13) 1 A 1
H H14B 0.3932 0.3450 0.2879 0.158 Uiso calc PR 0.646(13) 1 A 1
H H14C 0.2971 0.2871 0.2462 0.158 Uiso calc PR 0.646(13) 1 A 1
C C11A 0.199(2) 0.5117(18) 0.3052(7) 0.079(6) Uiso d P 0.354(13) 1 A 2
H H11D 0.2748 0.5573 0.3156 0.118 Uiso calc PR 0.354(13) 1 A 2
H H11E 0.1816 0.4674 0.3319 0.118 Uiso calc PR 0.354(13) 1 A 2
H H11F 0.1248 0.5577 0.2940 0.118 Uiso calc PR 0.354(13) 1 A 2
C C12A 0.162(3) 0.479(2) 0.2181(9) 0.138(11) Uiso d P 0.354(13) 1 A 2
H H12D 0.2127 0.5380 0.2077 0.206 Uiso calc PR 0.354(13) 1 A 2
H H12E 0.0755 0.5057 0.2206 0.206 Uiso calc PR 0.354(13) 1 A 2
H H12F 0.1550 0.4199 0.1950 0.206 Uiso calc PR 0.354(13) 1 A 2
C C13A 0.180(5) 0.330(3) 0.2629(16) 0.22(2) Uiso d P 0.354(13) 1 A 2
H H13D 0.1906 0.2997 0.2949 0.328 Uiso calc PR 0.354(13) 1 A 2
H H13E 0.2291 0.2875 0.2432 0.328 Uiso calc PR 0.354(13) 1 A 2
H H13F 0.0886 0.3293 0.2488 0.328 Uiso calc PR 0.354(13) 1 A 2
C C14A 0.368(3) 0.453(3) 0.2635(12) 0.169(14) Uiso d P 0.354(13) 1 A 2
H H14D 0.3946 0.5263 0.2742 0.253 Uiso calc PR 0.354(13) 1 A 2
H H14E 0.3831 0.4428 0.2308 0.253 Uiso calc PR 0.354(13) 1 A 2
H H14F 0.4173 0.3998 0.2843 0.253 Uiso calc PR 0.354(13) 1 A 2
N N12 0.7413(4) 0.1367(3) 0.02725(12) 0.0404(8) Uani d . 1 1 . .
C C21 0.8398(10) 0.2057(9) 0.0057(4) 0.055(3) Uiso d P 0.50 1 B 1
H H21A 0.7971 0.2399 -0.0237 0.083 Uiso calc PR 0.50 1 B 1
H H21B 0.9096 0.1591 -0.0014 0.083 Uiso calc PR 0.50 1 B 1
H H21C 0.8751 0.2617 0.0284 0.083 Uiso calc PR 0.50 1 B 1
C C22 0.6521(17) 0.2096(15) 0.0418(6) 0.110(5) Uiso d P 0.50 1 B 1
H H22A 0.5878 0.1692 0.0559 0.165 Uiso calc PR 0.50 1 B 1
H H22B 0.6093 0.2504 0.0142 0.165 Uiso calc PR 0.50 1 B 1
H H22C 0.6974 0.2600 0.0653 0.165 Uiso calc PR 0.50 1 B 1
C C23 0.8203(12) 0.0871(10) 0.0720(4) 0.067(3) Uiso d P 0.50 1 B 1
H H23A 0.7646 0.0415 0.0880 0.100 Uiso calc PR 0.50 1 B 1
H H23B 0.8570 0.1450 0.0935 0.100 Uiso calc PR 0.50 1 B 1
H H23C 0.8899 0.0430 0.0630 0.100 Uiso calc PR 0.50 1 B 1
C C24 0.6860(18) 0.0472(14) -0.0021(6) 0.115(5) Uiso d P 0.50 1 B 1
H H24A 0.6254 0.0079 0.0143 0.173 Uiso calc PR 0.50 1 B 1
H H24B 0.7547 -0.0019 -0.0081 0.173 Uiso calc PR 0.50 1 B 1
H H24C 0.6407 0.0751 -0.0324 0.173 Uiso calc PR 0.50 1 B 1
C C21A 0.8158(11) 0.1710(9) -0.0090(4) 0.055(3) Uiso d P 0.50 1 B 2
H H21D 0.7916 0.1270 -0.0376 0.083 Uiso calc PR 0.50 1 B 2
H H21E 0.9077 0.1616 0.0030 0.083 Uiso calc PR 0.50 1 B 2
H H21F 0.7981 0.2474 -0.0166 0.083 Uiso calc PR 0.50 1 B 2
C C22A 0.7055(12) 0.2275(9) 0.0583(4) 0.060(3) Uiso d P 0.50 1 B 2
H H22D 0.6408 0.2017 0.0767 0.090 Uiso calc PR 0.50 1 B 2
H H22E 0.6704 0.2884 0.0383 0.090 Uiso calc PR 0.50 1 B 2
H H22F 0.7822 0.2513 0.0800 0.090 Uiso calc PR 0.50 1 B 2
C C23A 0.7953(13) 0.0434(11) 0.0544(5) 0.080(4) Uiso d P 0.50 1 B 2
H H23D 0.7265 0.0042 0.0665 0.120 Uiso calc PR 0.50 1 B 2
H H23E 0.8594 0.0677 0.0812 0.120 Uiso calc PR 0.50 1 B 2
H H23F 0.8362 -0.0045 0.0340 0.120 Uiso calc PR 0.50 1 B 2
C C24A 0.6091(12) 0.1089(11) -0.0012(4) 0.071(3) Uiso d P 0.50 1 B 2
H H24D 0.5609 0.0648 0.0184 0.106 Uiso calc PR 0.50 1 B 2
H H24E 0.6202 0.0684 -0.0298 0.106 Uiso calc PR 0.50 1 B 2
H H24F 0.5616 0.1759 -0.0104 0.106 Uiso calc PR 0.50 1 B 2
N N13 0.7610(3) 0.6324(2) 0.00265(11) 0.0332(7) Uani d . 1 1 . .
C C31 0.6349(5) 0.6487(4) -0.02810(18) 0.0607(14) Uani d . 1 1 . .
H H31A 0.5659 0.6415 -0.0090 0.091 Uiso calc R 1 1 . .
H H31B 0.6235 0.5943 -0.0534 0.091 Uiso calc R 1 1 . .
H H31C 0.6319 0.7212 -0.0422 0.091 Uiso calc R 1 1 . .
C C32 0.7656(6) 0.5224(4) 0.02334(17) 0.0619(14) Uani d . 1 1 . .
H H32A 0.6983 0.5153 0.0432 0.093 Uiso calc R 1 1 . .
H H32B 0.8499 0.5104 0.0428 0.093 Uiso calc R 1 1 . .
H H32C 0.7515 0.4687 -0.0023 0.093 Uiso calc R 1 1 . .
C C33 0.7805(5) 0.7126(4) 0.04230(17) 0.0613(13) Uani d . 1 1 . .
H H33A 0.7126 0.7039 0.0618 0.092 Uiso calc R 1 1 . .
H H33B 0.7770 0.7860 0.0292 0.092 Uiso calc R 1 1 . .
H H33C 0.8645 0.7006 0.0620 0.092 Uiso calc R 1 1 . .
C C34 0.8651(6) 0.6436(4) -0.0272(2) 0.0700(17) Uani d . 1 1 . .
H H34A 0.8514 0.5906 -0.0530 0.105 Uiso calc R 1 1 . .
H H34B 0.9490 0.6309 -0.0075 0.105 Uiso calc R 1 1 . .
H H34C 0.8629 0.7168 -0.0405 0.105 Uiso calc R 1 1 . .
N N14 0.7320(3) 0.6520(2) 0.27944(11) 0.0353(7) Uani d . 1 1 . .
C C41 0.7212(5) 0.5493(4) 0.25177(15) 0.0510(11) Uani d . 1 1 . .
H H41A 0.7952 0.5423 0.2351 0.076 Uiso calc R 1 1 . .
H H41B 0.6417 0.5501 0.2286 0.076 Uiso calc R 1 1 . .
H H41C 0.7196 0.4879 0.2734 0.076 Uiso calc R 1 1 . .
C C42 0.7290(5) 0.7468(4) 0.24735(16) 0.0557(12) Uani d . 1 1 . .
H H42A 0.8027 0.7435 0.2304 0.083 Uiso calc R 1 1 . .
H H42B 0.7333 0.8135 0.2661 0.083 Uiso calc R 1 1 . .
H H42C 0.6490 0.7458 0.2244 0.083 Uiso calc R 1 1 . .
C C43 0.6183(6) 0.6598(4) 0.3043(2) 0.0627(14) Uani d . 1 1 . .
H H43A 0.5393 0.6587 0.2808 0.094 Uiso calc R 1 1 . .
H H43B 0.6227 0.7274 0.3224 0.094 Uiso calc R 1 1 . .
H H43C 0.6183 0.5983 0.3260 0.094 Uiso calc R 1 1 . .
C C44 0.8531(6) 0.6536(4) 0.3141(2) 0.0694(17) Uani d . 1 1 . .
H H44A 0.9265 0.6479 0.2971 0.104 Uiso calc R 1 1 . .
H H44B 0.8539 0.5924 0.3360 0.104 Uiso calc R 1 1 . .
H H44C 0.8588 0.7215 0.3321 0.104 Uiso calc R 1 1 . .
O O1W 0.0500(4) 0.8750(3) 0.09455(15) 0.0626(10) Uani d D 1 1 . .
H H1OA 0.108(4) 0.836(4) 0.1105(17) 0.075 Uiso d D 1 1 . .
H H1OB -0.012(3) 0.876(4) 0.1109(17) 0.075 Uiso d D 1 1 . .
O O2W 0.8586(3) 0.8711(3) 0.15330(14) 0.0587(9) Uani d D 1 1 . .
H H2OA 0.890(4) 0.809(3) 0.1635(19) 0.070 Uiso d D 1 1 . .
H H2OB 0.7763(18) 0.865(4) 0.150(2) 0.070 Uiso d D 1 1 . .
O O3W 0.9048(3) 0.6491(3) 0.16917(12) 0.0572(9) Uani d D 1 1 . .
H H3OA 0.957(3) 0.631(4) 0.1522(16) 0.069 Uiso d D 1 1 . .
H H3OB 0.829(2) 0.634(4) 0.1582(18) 0.069 Uiso d D 1 1 . .
O O4W 0.9434(3) 0.3841(3) 0.11694(14) 0.0570(9) Uani d D 1 1 . .
H H4OA 0.982(4) 0.444(3) 0.1153(18) 0.068 Uiso d D 1 1 . .
H H4OB 0.872(3) 0.397(4) 0.1265(18) 0.068 Uiso d D 1 1 . .
O O5W 0.3789(3) 0.2741(3) 0.15696(12) 0.0539(8) Uani d D 1 1 . .
H H5OA 0.384(5) 0.231(3) 0.1350(13) 0.065 Uiso d D 1 1 . .
H H5OB 0.411(5) 0.334(2) 0.1523(17) 0.065 Uiso d D 1 1 . .
O O6W 0.1166(3) 0.2266(3) 0.14617(15) 0.0615(9) Uani d D 1 1 . .
H H6OA 0.065(4) 0.277(3) 0.1362(18) 0.074 Uiso d D 1 1 . .
H H6OB 0.191(2) 0.250(4) 0.1564(18) 0.074 Uiso d D 1 1 . .
O O7W 0.3976(4) 0.1130(3) 0.08948(15) 0.0607(9) Uani d D 1 1 . .
H H7OA 0.449(3) 0.062(3) 0.098(2) 0.073 Uiso d D 1 1 . .
H H7OB 0.3203(19) 0.097(4) 0.088(2) 0.073 Uiso d D 1 1 . .
O O8W 0.1363(4) 0.0774(3) 0.07359(15) 0.0706(10) Uani d D 1 1 . .
H H8OA 0.119(6) 0.0128(19) 0.0818(18) 0.085 Uiso d D 1 1 . .
H H8OB 0.125(6) 0.120(3) 0.0962(15) 0.085 Uiso d D 1 1 . .

loop_
_atom_site_aniso_label
_atom_site_aniso_U_11
_atom_site_aniso_U_22
_atom_site_aniso_U_33
_atom_site_aniso_U_12
_atom_site_aniso_U_13
_atom_site_aniso_U_23
U1 0.01976(8) 0.02310(8) 0.02412(8) -0.00029(5) 0.00349(5) -0.00004(5)
O1 0.0363(16) 0.0380(15) 0.0265(12) -0.0027(11) 0.0034(11) -0.0017(10)
O2 0.0344(15) 0.0451(17) 0.0261(12) -0.0011(12) 0.0030(11) -0.0042(11)
O3 0.0247(14) 0.0256(13) 0.0511(15) 0.0008(11) 0.0059(11) 0.0004(11)
O4 0.0217(13) 0.0288(14) 0.0570(16) -0.0012(11) 0.0038(11) 0.0005(12)
O5 0.0219(14) 0.0436(17) 0.0680(19) -0.0035(12) 0.0086(12) 0.0000(14)
O6 0.0295(16) 0.0290(15) 0.074(2) -0.0028(11) 0.0080(14) -0.0013(13)
O7 0.0261(14) 0.0301(14) 0.0615(17) -0.0031(12) 0.0059(12) -0.0013(13)
O8 0.055(2) 0.0276(16) 0.118(3) -0.0135(15) 0.023(2) -0.0063(18)
O9 0.0242(13) 0.0300(14) 0.0481(14) 0.0003(11) 0.0076(11) 0.0043(12)
O10 0.0223(14) 0.0277(14) 0.0603(17) 0.0031(11) 0.0056(11) 0.0058(12)
O11 0.0327(16) 0.0328(15) 0.079(2) 0.0135(13) 0.0160(14) 0.0141(15)
C1 0.0245(19) 0.0338(19) 0.0313(17) -0.0031(16) 0.0047(14) -0.0009(15)
C2 0.034(2) 0.032(2) 0.055(2) -0.0088(17) 0.0114(18) -0.0062(17)
C3 0.030(2) 0.032(2) 0.0336(18) 0.0005(16) 0.0079(14) 0.0028(15)
N11 0.073(3) 0.069(3) 0.0355(18) -0.027(2) 0.0121(17) -0.0072(19)
N12 0.043(2) 0.043(2) 0.0357(17) -0.0020(16) 0.0086(14) 0.0034(14)
N13 0.0366(19) 0.0322(17) 0.0318(16) -0.0027(14) 0.0083(13) -0.0030(13)
C31 0.053(3) 0.069(4) 0.053(3) 0.017(2) -0.010(2) 0.005(2)
C32 0.085(4) 0.041(3) 0.055(3) 0.002(3) 0.000(3) 0.013(2)
C33 0.077(4) 0.055(3) 0.052(3) -0.006(3) 0.010(2) -0.021(2)
C34 0.065(4) 0.078(4) 0.078(4) -0.016(3) 0.043(3) -0.014(3)
N14 0.042(2) 0.0348(18) 0.0279(15) 0.0042(14) 0.0018(13) -0.0019(12)
C41 0.075(3) 0.035(2) 0.043(2) 0.002(2) 0.010(2) -0.0078(18)
C42 0.080(4) 0.041(3) 0.045(2) 0.003(2) 0.007(2) 0.007(2)
C43 0.072(4) 0.058(3) 0.065(3) -0.006(3) 0.032(3) -0.005(2)
C44 0.060(4) 0.064(4) 0.071(3) 0.013(3) -0.028(3) -0.014(3)
O1W 0.057(2) 0.048(2) 0.090(3) 0.0148(17) 0.035(2) 0.0200(18)
O2W 0.0337(18) 0.076(2) 0.067(2) -0.0078(17) 0.0089(16) -0.0017(19)
O3W 0.0383(19) 0.083(3) 0.0521(19) -0.0125(17) 0.0136(15) -0.0230(16)
O4W 0.038(2) 0.0378(17) 0.098(3) 0.0048(14) 0.0186(19) 0.0078(17)
O5W 0.054(2) 0.0350(17) 0.075(2) -0.0030(15) 0.0156(17) 0.0019(16)
O6W 0.0397(19) 0.0483(19) 0.098(3) 0.0059(15) 0.0166(19) 0.0138(19)
O7W 0.056(2) 0.0438(19) 0.084(3) -0.0014(17) 0.017(2) 0.0004(18)
O8W 0.075(3) 0.044(2) 0.090(3) -0.0017(19) 0.004(2) 0.0047(19)

loop_
_atom_type_symbol
_atom_type_description
_atom_type_scat_dispersion_real
_atom_type_scat_dispersion_imag
_atom_type_scat_source
C C -0.0020 0.0020 'XDISP Program in WinGX L.Kissel & R.H.Pratt Acta Cryst A46 170 1990'
H H 0.0000 0.0000 'XDISP Program in WinGX L.Kissel & R.H.Pratt Acta Cryst A46 170 1990'
N N -0.0031 0.0040 'XDISP Program in WinGX L.Kissel & R.H.Pratt Acta Cryst A46 170 1990'
O O -0.0041 0.0074 'XDISP Program in WinGX L.Kissel & R.H.Pratt Acta Cryst A46 170 1990'
U U -8.0114 4.5881 'XDISP Program in WinGX L.Kissel & R.H.Pratt Acta Cryst A46 170 1990'

loop_
_geom_angle_atom_site_label_1
_geom_angle_atom_site_label_2
_geom_angle_atom_site_label_3
_geom_angle
O1 U1 O2 179.63(11)
O1 U1 O6 89.15(11)
O2 U1 O6 90.85(11)
O1 U1 O7 90.75(11)
O2 U1 O7 89.55(11)
O6 U1 O7 53.39(10)
O1 U1 O3 88.11(11)
O2 U1 O3 91.57(11)
O6 U1 O3 120.10(9)
O7 U1 O3 173.43(8)
O1 U1 O10 91.71(10)
O2 U1 O10 88.34(11)
O6 U1 O10 172.27(9)
O7 U1 O10 118.91(9)
O3 U1 O10 67.61(8)
O1 U1 O9 89.27(11)
O2 U1 O9 91.05(11)
O6 U1 O9 119.38(9)
O7 U1 O9 66.05(9)
O3 U1 O9 120.39(8)
O10 U1 O9 52.97(8)
O1 U1 O4 90.73(11)
O2 U1 O4 88.93(11)
O6 U1 O4 67.04(9)
O7 U1 O4 120.38(9)
O3 U1 O4 53.19(8)
O10 U1 O4 120.61(9)
O9 U1 O4 173.57(8)
O1 U1 C2 88.97(12)
O2 U1 C2 91.20(12)
O6 U1 C2 26.71(11)
O7 U1 C2 26.72(11)
O3 U1 C2 146.75(11)
O10 U1 C2 145.61(11)
O9 U1 C2 92.68(11)
O4 U1 C2 93.75(11)
O1 U1 C1 89.14(11)
O2 U1 C1 90.48(11)
O6 U1 C1 93.66(11)
O7 U1 C1 147.04(10)
O3 U1 C1 26.50(10)
O10 U1 C1 94.03(10)
O9 U1 C1 146.89(10)
O4 U1 C1 26.69(10)
C2 U1 C1 120.36(12)
O1 U1 C3 90.31(11)
O2 U1 C3 89.89(11)
O6 U1 C3 146.10(10)
O7 U1 C3 92.73(10)
O3 U1 C3 93.75(10)
O10 U1 C3 26.25(9)
O9 U1 C3 26.72(9)
O4 U1 C3 146.86(10)
C2 U1 C3 119.39(11)
C1 U1 C3 120.23(11)
C1 O3 U1 96.9(2)
C1 O4 U1 95.6(2)
C2 O6 U1 96.1(2)
C2 O7 U1 95.9(2)
C3 O9 U1 96.5(2)
C3 O10 U1 97.5(2)
O5 C1 O3 123.3(3)
O5 C1 O4 122.3(3)
O3 C1 O4 114.3(3)
O5 C1 U1 178.9(3)
O3 C1 U1 56.57(17)
O4 C1 U1 57.75(17)
O8 C2 O7 121.7(4)
O8 C2 O6 123.8(4)
O7 C2 O6 114.5(3)
O8 C2 U1 175.7(3)
O7 C2 U1 57.41(19)
O6 C2 U1 57.19(19)
O11 C3 O10 123.9(3)
O11 C3 O9 123.0(3)
O10 C3 O9 113.1(3)
O11 C3 U1 179.4(3)
O10 C3 U1 56.28(18)
O9 C3 U1 56.81(18)
C11 N11 C12 120.1(10)
C11 N11 C13 110.9(10)
C12 N11 C13 112.9(8)
C13A N11 C11A 120(2)
C12A N11 C11A 111.9(15)
C13A N11 C14A 116(2)
C12A N11 C14A 103.5(17)
C11A N11 C14A 104.9(16)
C11 N11 C14 98.6(10)
C12 N11 C14 109.6(8)
C13 N11 C14 102.2(8)
N11 C11 H11A 109.5
N11 C11 H11B 109.5
H11A C11 H11B 109.5
N11 C11 H11C 109.5
H11A C11 H11C 109.5
H11B C11 H11C 109.5
N11 C12 H12A 109.5
N11 C12 H12B 109.5
H12A C12 H12B 109.5
N11 C12 H12C 109.5
H12A C12 H12C 109.5
H12B C12 H12C 109.5
N11 C13 H13A 109.5
N11 C13 H13B 109.5
H13A C13 H13B 109.5
N11 C13 H13C 109.5
H13A C13 H13C 109.5
H13B C13 H13C 109.5
N11 C14 H14A 109.5
N11 C14 H14B 109.5
H14A C14 H14B 109.5
N11 C14 H14C 109.5
H14A C14 H14C 109.5
H14B C14 H14C 109.5
N11 C11A H11D 109.5
N11 C11A H11E 109.5
H11D C11A H11E 109.5
N11 C11A H11F 109.5
H11D C11A H11F 109.5
H11E C11A H11F 109.5
N11 C12A H12D 109.5
N11 C12A H12E 109.5
H12D C12A H12E 109.5
N11 C12A H12F 109.5
H12D C12A H12F 109.5
H12E C12A H12F 109.5
N11 C13A H13D 109.5
N11 C13A H13E 109.5
H13D C13A H13E 109.5
N11 C13A H13F 109.5
H13D C13A H13F 109.5
H13E C13A H13F 109.5
N11 C14A H14D 109.5
N11 C14A H14E 109.5
H14D C14A H14E 109.5
N11 C14A H14F 109.5
H14D C14A H14F 109.5
H14E C14A H14F 109.5
C22 N12 C24 115.6(11)
C23A N12 C21A 113.6(7)
C23A N12 C22A 112.8(7)
C21A N12 C22A 114.4(7)
C23A N12 C24A 110.4(8)
C21A N12 C24A 103.7(7)
C22A N12 C24A 100.6(7)
C22 N12 C23 107.9(9)
C24 N12 C23 106.8(9)
C22 N12 C21 106.7(9)
C24 N12 C21 115.0(9)
C23 N12 C21 104.1(7)
N12 C21 H21A 109.5
N12 C21 H21B 109.5
H21A C21 H21B 109.5
N12 C21 H21C 109.5
H21A C21 H21C 109.5
H21B C21 H21C 109.5
N12 C22 H22A 109.5
N12 C22 H22B 109.5
H22A C22 H22B 109.5
N12 C22 H22C 109.5
H22A C22 H22C 109.5
H22B C22 H22C 109.5
N12 C23 H23A 109.5
N12 C23 H23B 109.5
H23A C23 H23B 109.5
N12 C23 H23C 109.5
H23A C23 H23C 109.5
H23B C23 H23C 109.5
N12 C24 H24A 109.5
N12 C24 H24B 109.5
H24A C24 H24B 109.5
N12 C24 H24C 109.5
H24A C24 H24C 109.5
H24B C24 H24C 109.5
N12 C21A H21D 109.5
N12 C21A H21E 109.5
H21D C21A H21E 109.5
N12 C21A H21F 109.5
H21D C21A H21F 109.5
H21E C21A H21F 109.5
N12 C22A H22D 109.5
N12 C22A H22E 109.5
H22D C22A H22E 109.5
N12 C22A H22F 109.5
H22D C22A H22F 109.5
H22E C22A H22F 109.5
N12 C23A H23D 109.5
N12 C23A H23E 109.5
H23D C23A H23E 109.5
N12 C23A H23F 109.5
H23D C23A H23F 109.5
H23E C23A H23F 109.5
N12 C24A H24D 109.5
N12 C24A H24E 109.5
H24D C24A H24E 109.5
N12 C24A H24F 109.5
H24D C24A H24F 109.5
H24E C24A H24F 109.5
C32 N13 C31 109.2(4)
C32 N13 C33 108.4(3)
C31 N13 C33 110.9(4)
C32 N13 C34 109.4(4)
C31 N13 C34 108.6(4)
C33 N13 C34 110.2(4)
N13 C31 H31A 109.5
N13 C31 H31B 109.5
H31A C31 H31B 109.5
N13 C31 H31C 109.5
H31A C31 H31C 109.5
H31B C31 H31C 109.5
N13 C32 H32A 109.5
N13 C32 H32B 109.5
H32A C32 H32B 109.5
N13 C32 H32C 109.5
H32A C32 H32C 109.5
H32B C32 H32C 109.5
N13 C33 H33A 109.5
N13 C33 H33B 109.5
H33A C33 H33B 109.5
N13 C33 H33C 109.5
H33A C33 H33C 109.5
H33B C33 H33C 109.5
N13 C34 H34A 109.5
N13 C34 H34B 109.5
H34A C34 H34B 109.5
N13 C34 H34C 109.5
H34A C34 H34C 109.5
H34B C34 H34C 109.5
C44 N14 C42 109.4(4)
C44 N14 C41 110.4(3)
C42 N14 C41 110.7(3)
C44 N14 C43 110.7(4)
C42 N14 C43 107.7(4)
C41 N14 C43 108.0(4)
N14 C41 H41A 109.5
N14 C41 H41B 109.5
H41A C41 H41B 109.5
N14 C41 H41C 109.5
H41A C41 H41C 109.5
H41B C41 H41C 109.5
N14 C42 H42A 109.5
N14 C42 H42B 109.5
H42A C42 H42B 109.5
N14 C42 H42C 109.5
H42A C42 H42C 109.5
H42B C42 H42C 109.5
N14 C43 H43A 109.5
N14 C43 H43B 109.5
H43A C43 H43B 109.5
N14 C43 H43C 109.5
H43A C43 H43C 109.5
H43B C43 H43C 109.5
N14 C44 H44A 109.5
N14 C44 H44B 109.5
H44A C44 H44B 109.5
N14 C44 H44C 109.5
H44A C44 H44C 109.5
H44B C44 H44C 109.5
H1OA O1W H1OB 105(3)
H2OA O2W H2OB 106(3)
H3OA O3W H3OB 115(3)
H4OA O4W H4OB 108(3)
H5OA O5W H5OB 112(3)
H6OA O6W H6OB 112(3)
H7OA O7W H7OB 114(3)
H8OA O8W H8OB 107(3)

loop_
_geom_bond_atom_site_label_1
_geom_bond_atom_site_label_2
_geom_bond_distance
U1 O1 1.803(3)
U1 O2 1.814(3)
U1 O6 2.418(3)
U1 O7 2.423(3)
U1 O3 2.424(2)
U1 O10 2.435(3)
U1 O9 2.444(3)
U1 O4 2.450(3)
U1 C2 2.860(4)
U1 C1 2.883(4)
U1 C3 2.902(4)
O3 C1 1.296(4)
O4 C1 1.301(5)
O5 C1 1.255(4)
O6 C2 1.293(5)
O7 C2 1.293(5)
O8 C2 1.254(5)
O9 C3 1.313(4)
O10 C3 1.295(4)
O11 C3 1.245(5)
N11 C11 1.370(17)
N11 C12 1.402(12)
N11 C13A 1.42(4)
N11 C12A 1.49(3)
N11 C13 1.494(13)
N11 C11A 1.51(2)
N11 C14A 1.52(3)
N11 C14 1.589(14)
N12 C22 1.412(18)
N12 C24 1.452(16)
N12 C23A 1.453(13)
N12 C21A 1.458(11)
N12 C22A 1.515(12)
N12 C24A 1.534(12)
N12 C23 1.535(11)
N12 C21 1.545(11)
N13 C32 1.479(5)
N13 C31 1.483(6)
N13 C33 1.494(5)
N13 C34 1.500(6)
N14 C44 1.482(6)
N14 C42 1.483(5)
N14 C41 1.490(5)
N14 C43 1.491(6)
C11 H11A 0.9800
C11 H11B 0.9800
C11 H11C 0.9800
C12 H12A 0.9800
C12 H12B 0.9800
C12 H12C 0.9800
C13 H13A 0.9800
C13 H13B 0.9800
C13 H13C 0.9800
C14 H14A 0.9800
C14 H14B 0.9800
C14 H14C 0.9800
C11A H11D 0.9800
C11A H11E 0.9800
C11A H11F 0.9800
C12A H12D 0.9800
C12A H12E 0.9800
C12A H12F 0.9800
C13A H13D 0.9800
C13A H13E 0.9800
C13A H13F 0.9800
C14A H14D 0.9800
C14A H14E 0.9800
C14A H14F 0.9800
C21 H21A 0.9800
C21 H21B 0.9800
C21 H21C 0.9800
C22 H22A 0.9800
C22 H22B 0.9800
C22 H22C 0.9800
C23 H23A 0.9800
C23 H23B 0.9800
C23 H23C 0.9800
C24 H24A 0.9800
C24 H24B 0.9800
C24 H24C 0.9800
C21A H21D 0.9800
C21A H21E 0.9800
C21A H21F 0.9800
C22A H22D 0.9800
C22A H22E 0.9800
C22A H22F 0.9800
C23A H23D 0.9800
C23A H23E 0.9800
C23A H23F 0.9800
C24A H24D 0.9800
C24A H24E 0.9800
C24A H24F 0.9800
C31 H31A 0.9800
C31 H31B 0.9800
C31 H31C 0.9800
C32 H32A 0.9800
C32 H32B 0.9800
C32 H32C 0.9800
C33 H33A 0.9800
C33 H33B 0.9800
C33 H33C 0.9800
C34 H34A 0.9800
C34 H34B 0.9800
C34 H34C 0.9800
C41 H41A 0.9800
C41 H41B 0.9800
C41 H41C 0.9800
C42 H42A 0.9800
C42 H42B 0.9800
C42 H42C 0.9800
C43 H43A 0.9800
C43 H43B 0.9800
C43 H43C 0.9800
C44 H44A 0.9800
C44 H44B 0.9800
C44 H44C 0.9800
O1W H1OA 0.854(19)
O1W H1OB 0.864(19)
O2W H2OA 0.861(19)
O2W H2OB 0.861(19)
O3W H3OA 0.825(19)
O3W H3OB 0.835(19)
O4W H4OA 0.850(19)
O4W H4OB 0.857(19)
O5W H5OA 0.832(18)
O5W H5OB 0.836(19)
O6W H6OA 0.839(19)
O6W H6OB 0.841(19)
O7W H7OA 0.844(19)
O7W H7OB 0.833(19)
O8W H8OA 0.859(19)
O8W H8OB 0.853(19)

loop_
_geom_hbond_atom_site_label_D
_geom_hbond_atom_site_label_H
_geom_hbond_atom_site_label_A
_geom_hbond_site_symmetry_A
_geom_hbond_distance_DH
_geom_hbond_distance_HA
_geom_hbond_distance_DA
_geom_hbond_angle_DHA
O1W H1OA O4 . 0.854(19) 2.03(3) 2.778(4) 146(5)
O1W H1OB O2W 1_455 0.864(19) 1.96(2) 2.824(6) 174(5)
O2W H2OA O3W . 0.861(19) 1.99(3) 2.810(5) 158(5)
O2W H2OB O7 . 0.861(19) 2.05(3) 2.838(4) 152(5)
O3W H3OA O5 1_655 0.825(19) 1.94(2) 2.758(4) 169(5)
O3W H3OB O9 . 0.835(19) 1.95(2) 2.774(4) 170(5)
O4W H4OA O5 1_655 0.850(19) 1.89(2) 2.738(5) 172(5)
O4W H4OB O11 . 0.857(19) 1.887(19) 2.733(4) 169(5)
O5W H5OA O7W . 0.832(18) 1.972(19) 2.799(5) 173(5)
O5W H5OB O10 . 0.836(19) 1.93(2) 2.751(4) 169(5)
O6W H6OA O4W 1_455 0.839(19) 1.867(19) 2.705(5) 176(5)
O6W H6OB O5W . 0.841(19) 2.00(3) 2.794(5) 157(5)
O7W H7OA O8 1_545 0.844(19) 1.826(19) 2.666(5) 172(5)
O7W H7OB O8W . 0.833(19) 1.93(2) 2.752(6) 169(5)
O8W H8OA O1W 1_545 0.859(19) 1.91(2) 2.760(5) 170(6)
O8W H8OB O6W . 0.853(19) 1.96(2) 2.806(6) 173(6)

loop_
_geom_torsion_atom_site_label_1
_geom_torsion_atom_site_label_2
_geom_torsion_atom_site_label_3
_geom_torsion_atom_site_label_4
_geom_torsion
O1 U1 O3 C1 -91.9(2)
O2 U1 O3 C1 87.9(2)
O6 U1 O3 C1 -4.0(2)
O10 U1 O3 C1 175.5(2)
O9 U1 O3 C1 -179.93(19)
O4 U1 O3 C1 0.45(19)
C2 U1 O3 C1 -6.7(3)
C3 U1 O3 C1 177.9(2)
O1 U1 O4 C1 86.6(2)
O2 U1 O4 C1 -93.2(2)
O6 U1 O4 C1 175.4(2)
O7 U1 O4 C1 177.93(19)
O3 U1 O4 C1 -0.45(19)
O10 U1 O4 C1 -5.8(2)
C2 U1 O4 C1 175.7(2)
C3 U1 O4 C1 -5.1(3)
O1 U1 O6 C2 -89.4(3)
O2 U1 O6 C2 91.0(3)
O7 U1 O6 C2 2.2(2)
O3 U1 O6 C2 -176.7(2)
O9 U1 O6 C2 -0.7(3)
O4 U1 O6 C2 179.4(3)
C1 U1 O6 C2 -178.5(3)
C3 U1 O6 C2 -0.1(4)
O1 U1 O7 C2 86.2(3)
O2 U1 O7 C2 -93.6(3)
O6 U1 O7 C2 -2.2(2)
O10 U1 O7 C2 178.6(2)
O9 U1 O7 C2 175.1(3)
O4 U1 O7 C2 -5.1(3)
C1 U1 O7 C2 -3.4(3)
C3 U1 O7 C2 176.6(2)
O1 U1 O9 C3 -92.1(2)
O2 U1 O9 C3 87.7(2)
O6 U1 O9 C3 179.2(2)
O7 U1 O9 C3 176.7(2)
O3 U1 O9 C3 -4.8(2)
O10 U1 O9 C3 0.54(19)
C2 U1 O9 C3 178.9(2)
C1 U1 O9 C3 -4.8(3)
O1 U1 O10 C3 87.2(2)
O2 U1 O10 C3 -93.1(2)
O7 U1 O10 C3 -4.6(2)
O3 U1 O10 C3 174.5(2)
O9 U1 O10 C3 -0.55(19)
O4 U1 O10 C3 179.1(2)
C2 U1 O10 C3 -3.4(3)
C1 U1 O10 C3 176.5(2)
U1 O3 C1 O5 178.7(3)
U1 O3 C1 O4 -0.8(3)
U1 O4 C1 O5 -178.7(3)
U1 O4 C1 O3 0.7(3)
O1 U1 C1 O3 87.5(2)
O2 U1 C1 O3 -92.5(2)
O6 U1 C1 O3 176.6(2)
O7 U1 C1 O3 177.53(18)
O10 U1 C1 O3 -4.2(2)
O9 U1 C1 O3 0.1(3)
O4 U1 C1 O3 -179.2(3)
C2 U1 C1 O3 175.8(2)
C3 U1 C1 O3 -2.4(2)
O1 U1 C1 O4 -93.3(2)
O2 U1 C1 O4 86.6(2)
O6 U1 C1 O4 -4.2(2)
O7 U1 C1 O4 -3.3(3)
O3 U1 C1 O4 179.2(3)
O10 U1 C1 O4 175.0(2)
O9 U1 C1 O4 179.31(18)
C2 U1 C1 O4 -5.0(2)
C3 U1 C1 O4 176.80(19)
U1 O7 C2 O8 -175.0(4)
U1 O7 C2 O6 3.6(4)
U1 O6 C2 O8 174.9(4)
U1 O6 C2 O7 -3.6(4)
O1 U1 C2 O7 -93.7(3)
O2 U1 C2 O7 86.6(3)
O6 U1 C2 O7 176.1(4)
O3 U1 C2 O7 -178.69(19)
O10 U1 C2 O7 -2.2(4)
O9 U1 C2 O7 -4.5(2)
O4 U1 C2 O7 175.6(2)
C1 U1 C2 O7 177.9(2)
C3 U1 C2 O7 -3.9(3)
O1 U1 C2 O6 90.2(3)
O2 U1 C2 O6 -89.5(3)
O7 U1 C2 O6 -176.1(4)
O3 U1 C2 O6 5.2(4)
O10 U1 C2 O6 -178.3(2)
O9 U1 C2 O6 179.4(3)
O4 U1 C2 O6 -0.5(3)
C1 U1 C2 O6 1.8(3)
C3 U1 C2 O6 179.9(2)
U1 O10 C3 O11 179.3(3)
U1 O10 C3 O9 0.9(3)
U1 O9 C3 O11 -179.4(3)
U1 O9 C3 O10 -0.9(3)
O1 U1 C3 O10 -93.2(2)
O2 U1 C3 O10 86.5(2)
O6 U1 C3 O10 177.8(2)
O7 U1 C3 O10 176.0(2)
O3 U1 C3 O10 -5.1(2)
O9 U1 C3 O10 179.0(3)
O4 U1 C3 O10 -1.4(3)
C2 U1 C3 O10 177.8(2)
C1 U1 C3 O10 -4.0(2)
O1 U1 C3 O9 87.8(2)
O2 U1 C3 O9 -92.6(2)
O6 U1 C3 O9 -1.2(3)
O7 U1 C3 O9 -3.0(2)
O3 U1 C3 O9 175.9(2)
O10 U1 C3 O9 -179.0(3)
O4 U1 C3 O9 179.58(18)
C2 U1 C3 O9 -1.2(2)
C1 U1 C3 O9 176.95(19)
